data_4322413
loop_
_publ_author_name
'Lutz H. Gade'
'Martin Schubart'
'Bernd Findeis'
'Sylvie Fabre'
'Izoldi Bezougli'
'Matthias Lutz'
'Ian J. Scowen'
'Mary McPartlin'

_publ_section_title
;
 Synthesis and Reactivity of Early-Late Heterodinuclear Complexes
 Stabilized by a Trisilylsilane-Based Tripodal Amido Ligand
;
_journal_name_full 'Inorganic Chemistry'
_journal_page_first 5282
_journal_page_last 5294
_journal_paper_doi 10.1021/ic990562n
_journal_volume 38
_journal_year 1999
_chemical_formula_sum 'C32 H38 F3 Fe N3 O2 Si4 Ti'
_chemical_formula_weight 769.76
_chemical_name_systematic
; 
 ? 
;
_space_group_IT_number 14
_symmetry_cell_setting monoclinic
_symmetry_space_group_name_Hall '-P 2ybc'
_symmetry_space_group_name_H-M 'P 1 21/c 1'
_atom_sites_solution_hydrogens geom
_atom_sites_solution_primary direct
_atom_sites_solution_secondary difmap
_audit_creation_method SHELXL-97
_cell_angle_alpha 90.00
_cell_angle_beta 112.939(9)
_cell_angle_gamma 90.00
_cell_formula_units_Z 4
_cell_length_a 19.903(2)
_cell_length_b 10.572(4)
_cell_length_c 19.111(3)
_cell_measurement_temperature 293(2)
_cell_volume 3703.2(16)
_computing_cell_refinement XSCANS
_computing_data_collection XSCANS
_computing_data_reduction XSCANS
_computing_molecular_graphics SHELXTL
_computing_publication_material SHELXTL
_computing_structure_refinement 'SHELXL-97 (Sheldrick, 1997)'
_computing_structure_solution 'SHELXS-97 (Sheldrick, 1990)'
_diffrn_ambient_temperature 293(2)
_diffrn_measured_fraction_theta_full 0.998
_diffrn_measured_fraction_theta_max 0.998
_diffrn_measurement_device_type 'Siemens P4'
_diffrn_measurement_method theta/2theta
_diffrn_radiation_monochromator graphite
_diffrn_radiation_source 'fine-focus sealed tube'
_diffrn_radiation_type MoK\a
_diffrn_radiation_wavelength 0.71073
_diffrn_reflns_av_R_equivalents 0.1386
_diffrn_reflns_av_sigmaI/netI 0.3008
_diffrn_reflns_limit_h_max 16
_diffrn_reflns_limit_h_min -17
_diffrn_reflns_limit_k_max 1
_diffrn_reflns_limit_k_min -9
_diffrn_reflns_limit_l_max 16
_diffrn_reflns_limit_l_min -1
_diffrn_reflns_number 3338
_diffrn_reflns_theta_full 18.00
_diffrn_reflns_theta_max 18.00
_diffrn_reflns_theta_min 2.14
_diffrn_standards_decay_% 0.5
_diffrn_standards_interval_count 97
_diffrn_standards_number 3
_exptl_absorpt_coefficient_mu 0.784
_exptl_absorpt_correction_T_max 0.9063
_exptl_absorpt_correction_T_min 0.6746
_exptl_absorpt_correction_type empirical
_exptl_absorpt_process_details DIFABS
_exptl_crystal_density_diffrn 1.381
_exptl_crystal_density_method 'not measured'
_exptl_crystal_F_000 1592
_exptl_crystal_size_max 0.48
_exptl_crystal_size_mid 0.43
_exptl_crystal_size_min o.32
_refine_diff_density_max 0.323
_refine_diff_density_min -0.334
_refine_diff_density_rms 0.082
_refine_ls_extinction_method none
_refine_ls_goodness_of_fit_ref 0.922
_refine_ls_hydrogen_treatment mixed
_refine_ls_matrix_type full
_refine_ls_number_parameters 328
_refine_ls_number_reflns 2548
_refine_ls_number_restraints 88
_refine_ls_restrained_S_all 0.916
_refine_ls_R_factor_all 0.2591
_refine_ls_R_factor_gt 0.0974
_refine_ls_shift/su_max 1.500
_refine_ls_shift/su_mean 0.041
_refine_ls_structure_factor_coef Fsqd
_refine_ls_weighting_details 'calc w=1/[\s^2^(Fo^2^)+(0.0384P)^2^+0.0000P] where P=(Fo^2^+2Fc^2^)/3'
_refine_ls_weighting_scheme calc
_refine_ls_wR_factor_gt 0.1248
_refine_ls_wR_factor_ref 0.1574
_reflns_number_gt 996
_reflns_number_total 2548
_reflns_threshold_expression >2sigma(I)
_cod_data_source_file ic990562n_3.cif
_cod_data_source_block sh157
_cod_original_cell_volume 3703.5(14)
_cod_database_code 4322413

loop_
_symmetry_equiv_pos_as_xyz
'x, y, z'
'-x, y+1/2, -z+1/2'
'-x, -y, -z'
'x, -y-1/2, z-1/2'

loop_
_atom_site_label
_atom_site_type_symbol
_atom_site_fract_x
_atom_site_fract_y
_atom_site_fract_z
_atom_site_U_iso_or_equiv
_atom_site_adp_type
_atom_site_occupancy
_atom_site_symmetry_multiplicity
_atom_site_calc_flag
_atom_site_refinement_flags
_atom_site_disorder_assembly
_atom_site_disorder_group
Fe Fe 0.37035(12) 0.5904(3) 0.44291(13) 0.0605(9) Uani 1 1 d D . .
Ti Ti 0.26656(14) 0.6553(3) 0.47162(16) 0.0475(11) Uani 1 1 d D . .
Si1 Si 0.2123(2) 0.9005(5) 0.5319(2) 0.0572(19) Uani 1 1 d D . .
Si2 Si 0.0937(2) 0.6973(5) 0.3795(2) 0.0505(19) Uani 1 1 d D . .
Si3 Si 0.1769(2) 0.5738(5) 0.5711(2) 0.0590(19) Uani 1 1 d D . .
Si4 Si 0.1185(2) 0.7538(5) 0.5045(3) 0.0537(18) Uani 1 1 d D . .
N1 N 0.2687(5) 0.8359(9) 0.4885(5) 0.034(4) Uiso 1 1 d D . .
N2 N 0.1743(4) 0.6157(10) 0.3902(5) 0.045(4) Uiso 1 1 d D . .
N3 N 0.2604(4) 0.5721(10) 0.5595(5) 0.035(4) Uiso 1 1 d D . .
C1 C 0.0408(5) 0.8102(13) 0.5262(7) 0.077(7) Uani 1 1 d D . .
H1A H 0.0576 0.8313 0.5791 0.115 Uiso 1 1 calc R . .
H1B H 0.0046 0.7448 0.5145 0.115 Uiso 1 1 calc R . .
H1C H 0.0199 0.8838 0.4961 0.115 Uiso 1 1 calc R . .
C2 C 0.2625(6) 0.9271(15) 0.6340(6) 0.085(5) Uani 1 1 d DU . .
H2A H 0.2820 0.8483 0.6584 0.127 Uiso 1 1 calc R . .
H2B H 0.2302 0.9618 0.6554 0.127 Uiso 1 1 calc R . .
H2C H 0.3018 0.9853 0.6416 0.127 Uiso 1 1 calc R . .
C3 C 0.1763(7) 1.0546(11) 0.4910(8) 0.097(7) Uani 1 1 d D . .
H3A H 0.1504 1.0462 0.4371 0.146 Uiso 1 1 calc R . .
H3B H 0.2159 1.1131 0.5012 0.146 Uiso 1 1 calc R . .
H3C H 0.1438 1.0855 0.5132 0.146 Uiso 1 1 calc R . .
C4 C 0.0732(6) 0.8349(12) 0.3158(7) 0.088(7) Uani 1 1 d D . .
H4A H 0.1135 0.8930 0.3335 0.132 Uiso 1 1 calc R . .
H4B H 0.0300 0.8761 0.3152 0.132 Uiso 1 1 calc R . .
H4C H 0.0655 0.8075 0.2653 0.132 Uiso 1 1 calc R . .
C5 C 0.0140(5) 0.5904(14) 0.3403(8) 0.108(8) Uani 1 1 d D . .
H5A H 0.0220 0.5168 0.3720 0.162 Uiso 1 1 calc R . .
H5B H 0.0076 0.5652 0.2898 0.162 Uiso 1 1 calc R . .
H5C H -0.0289 0.6337 0.3387 0.162 Uiso 1 1 calc R . .
C6 C 0.1212(6) 0.4292(11) 0.5365(8) 0.082(7) Uani 1 1 d D . .
H6A H 0.1114 0.4172 0.4836 0.123 Uiso 1 1 calc R . .
H6B H 0.0760 0.4382 0.5431 0.123 Uiso 1 1 calc R . .
H6C H 0.1474 0.3574 0.5649 0.123 Uiso 1 1 calc R . .
C7 C 0.1931(7) 0.5920(16) 0.6729(5) 0.090(7) Uani 1 1 d D . .
H7A H 0.2216 0.6668 0.6927 0.135 Uiso 1 1 calc R . .
H7B H 0.2190 0.5195 0.7007 0.135 Uiso 1 1 calc R . .
H7C H 0.1472 0.5993 0.6781 0.135 Uiso 1 1 calc R . .
C11 C 0.3127(4) 0.9213(8) 0.4685(5) 0.058(6) Uani 1 1 d G A .
C12 C 0.3767(5) 0.9662(9) 0.5247(5) 0.078(7) Uani 1 1 d GD . .
C13 C 0.4195(4) 1.0537(9) 0.5064(7) 0.102(9) Uani 1 1 d G A .
H13 H 0.4622 1.0837 0.5440 0.123 Uiso 1 1 calc R . .
C14 C 0.3982(6) 1.0963(8) 0.4321(8) 0.142(11) Uani 1 1 d G . .
H14 H 0.4268 1.1548 0.4199 0.171 Uiso 1 1 calc R A .
C15 C 0.3343(7) 1.0513(10) 0.3760(6) 0.118(8) Uani 1 1 d G A .
H15 H 0.3201 1.0798 0.3262 0.142 Uiso 1 1 calc R . .
C16 C 0.2915(5) 0.9638(9) 0.3942(5) 0.065(4) Uani 1 1 d GDU . .
C21 C 0.1665(4) 0.5031(8) 0.3443(5) 0.036(5) Uani 1 1 d GU . .
C22 C 0.1400(4) 0.5179(9) 0.2659(5) 0.088(8) Uani 1 1 d GD . .
C23 C 0.1349(5) 0.4138(12) 0.2197(5) 0.095(8) Uani 1 1 d G . .
H23 H 0.1172 0.4237 0.1672 0.114 Uiso 1 1 calc R . .
C24 C 0.1563(5) 0.2950(10) 0.2518(7) 0.086(8) Uani 1 1 d G . .
H24 H 0.1529 0.2254 0.2209 0.103 Uiso 1 1 calc R . .
C25 C 0.1828(5) 0.2803(7) 0.3302(7) 0.101(8) Uani 1 1 d G . .
H25 H 0.1971 0.2008 0.3517 0.121 Uiso 1 1 calc R . .
C26 C 0.1879(4) 0.3843(9) 0.3765(5) 0.053(5) Uani 1 1 d GU . .
H26 H 0.2056 0.3744 0.4290 0.064 Uiso 1 1 calc R . .
C31 C 0.3199(4) 0.5177(10) 0.6232(4) 0.065(7) Uani 1 1 d G B .
C32 C 0.3230(5) 0.3886(9) 0.6381(5) 0.096(6) Uani 1 1 d GDU . .
C33 C 0.3821(7) 0.3383(9) 0.6982(6) 0.138(10) Uani 1 1 d G B .
H33 H 0.3841 0.2520 0.7081 0.165 Uiso 1 1 calc R . .
C34 C 0.4382(5) 0.4170(12) 0.7433(5) 0.086(7) Uani 1 1 d G . .
H34 H 0.4777 0.3834 0.7835 0.103 Uiso 1 1 calc R B .
C35 C 0.4351(4) 0.5461(12) 0.7284(4) 0.082(8) Uani 1 1 d G B .
H35 H 0.4726 0.5987 0.7586 0.099 Uiso 1 1 calc R . .
C36 C 0.3760(5) 0.5964(8) 0.6684(5) 0.065(5) Uani 1 1 d GDU . .
F12 F 0.3931(7) 0.9467(16) 0.5922(7) 0.094(6) Uiso 0.60 1 d PD A 1
F16 F 0.2318(8) 0.946(2) 0.3457(11) 0.091(9) Uiso 0.40 1 d PD A 2
F22 F 0.1182(5) 0.6230(10) 0.2322(5) 0.114(5) Uani 1 1 d D .. .
F32 F 0.2725(7) 0.3184(15) 0.6018(8) 0.096(7) Uiso 0.60 1 d PD B 1
F36 F 0.3757(12) 0.7109(14) 0.6679(13) 0.117(10) Uiso 0.40 1 d PD B 1
H12 H 0.3896 0.9404 0.5748 0.141 Uiso 0.40 1 d P C 2
H16 H 0.2480 0.9330 0.3568 0.141 Uiso 0.60 1 d P D 1
H32 H 0.2880 0.3386 0.6097 0.141 Uiso 0.40 1 d P E 2
H36 H 0.3719 0.6889 0.6569 0.141 Uiso 0.60 1 d P F 1
C41 C 0.4015(5) 0.5122(8) 0.3579(5) 0.061(6) Uiso 1 1 d GD . .
C42 C 0.4371(5) 0.6303(10) 0.3820(6) 0.082(6) Uiso 1 1 d GD . .
C43 C 0.3827(7) 0.7248(8) 0.3676(6) 0.104(7) Uiso 1 1 d GD . .
C44 C 0.3134(6) 0.6652(11) 0.3347(6) 0.068(6) Uiso 1 1 d GD . .
C45 C 0.3251(4) 0.5338(11) 0.3287(5) 0.079(6) Uiso 1 1 d GD . .
C8 C 0.3629(8) 0.4504(12) 0.4817(9) 0.065(7) Uani 1 1 d D . .
O8 O 0.3656(7) 0.3493(11) 0.5091(7) 0.103(5) Uani 1 1 d D . .
C9 C 0.4258(7) 0.6548(14) 0.5258(7) 0.057(6) Uani 1 1 d D . .
O9 O 0.4650(5) 0.7100(10) 0.5794(6) 0.084(5) Uani 1 1 d D . .
H41 H 0.4365 0.4324 0.3461 0.101 Uiso 1 1 d . . .
H42 H 0.5020 0.6095 0.4211 0.101 Uiso 1 1 d . . .
H43 H 0.3918 0.8113 0.3788 0.101 Uiso 1 1 d . . .
H44 H 0.2540 0.6645 0.3077 0.101 Uiso 1 1 d . . .
H45 H 0.2889 0.4332 0.3174 0.101 Uiso 1 1 d . . .

loop_
_atom_site_aniso_label
_atom_site_aniso_U_11
_atom_site_aniso_U_22
_atom_site_aniso_U_33
_atom_site_aniso_U_23
_atom_site_aniso_U_13
_atom_site_aniso_U_12
Fe 0.0534(16) 0.064(2) 0.0626(17) 0.003(2) 0.0211(14) 0.0113(19)
Ti 0.0506(19) 0.042(2) 0.049(2) -0.001(2) 0.0184(17) 0.005(2)
Si1 0.060(3) 0.061(4) 0.057(3) -0.018(4) 0.030(3) -0.006(4)
Si2 0.054(3) 0.049(4) 0.052(3) 0.001(3) 0.024(3) 0.000(3)
Si3 0.061(3) 0.059(4) 0.062(4) 0.006(4) 0.029(3) -0.008(4)
Si4 0.061(3) 0.049(4) 0.058(3) -0.018(4) 0.029(3) -0.004(3)
C1 0.105(12) 0.063(16) 0.088(13) 0.000(12) 0.065(11) -0.031(13)
C2 0.083(7) 0.090(8) 0.083(7) -0.012(6) 0.034(5) -0.004(6)
C3 0.107(13) 0.061(17) 0.146(16) -0.002(15) 0.075(12) 0.018(14)
C4 0.056(11) 0.135(19) 0.086(13) 0.033(15) 0.043(10) 0.017(13)
C5 0.021(9) 0.14(2) 0.151(17) -0.010(18) 0.023(11) -0.008(14)
C6 0.070(11) 0.070(15) 0.121(15) -0.043(14) 0.053(11) -0.059(12)
C7 0.130(14) 0.117(18) 0.037(11) 0.006(13) 0.049(10) -0.003(15)
C11 0.064(11) 0.062(15) 0.045(11) 0.001(12) 0.019(10) 0.025(12)
C12 0.108(14) 0.066(17) 0.061(13) -0.049(12) 0.036(12) -0.059(13)
C13 0.080(14) 0.010(14) 0.18(2) -0.007(15) 0.015(15) -0.006(12)
C14 0.046(12) 0.15(2) 0.23(3) -0.02(2) 0.052(15) 0.005(17)
C15 0.151(15) 0.063(17) 0.197(19) 0.034(16) 0.129(15) 0.068(15)
C16 0.066(5) 0.067(6) 0.066(5) 0.004(4) 0.029(4) -0.003(4)
C21 0.035(6) 0.037(7) 0.033(6) 0.010(6) 0.010(5) 0.000(6)
C22 0.090(14) 0.071(17) 0.123(17) -0.007(15) 0.064(13) 0.021(14)
C23 0.091(13) 0.098(19) 0.106(15) -0.009(17) 0.049(12) -0.012(16)
C24 0.103(13) 0.086(19) 0.105(15) -0.070(14) 0.081(12) -0.040(14)
C25 0.156(16) 0.065(17) 0.121(16) -0.045(14) 0.098(14) -0.012(15)
C26 0.056(7) 0.047(7) 0.058(7) -0.011(6) 0.024(5) 0.001(6)
C31 0.021(9) 0.096(17) 0.072(13) -0.029(13) 0.011(9) -0.017(12)
C32 0.098(8) 0.089(8) 0.099(8) 0.006(6) 0.037(6) 0.012(6)
C33 0.094(15) 0.12(2) 0.16(2) 0.01(2) 0.007(16) 0.011(17)
C34 0.079(12) 0.113(18) 0.082(13) 0.086(15) 0.048(11) 0.057(15)
C35 0.076(13) 0.11(2) 0.024(11) 0.020(13) -0.021(10) 0.035(14)
C36 0.073(7) 0.059(8) 0.064(7) 0.001(6) 0.028(5) 0.002(6)
F22 0.117(8) 0.156(13) 0.072(7) -0.020(9) 0.041(6) 0.007(9)
C8 0.058(11) 0.046(15) 0.084(14) 0.005(13) 0.020(10) -0.007(12)
O8 0.148(11) 0.058(11) 0.111(11) 0.011(10) 0.059(9) 0.003(10)
C9 0.057(12) 0.038(13) 0.064(13) -0.034(12) 0.009(10) -0.020(11)
O9 0.070(8) 0.059(11) 0.117(11) -0.036(9) 0.030(8) -0.037(8)

loop_
_atom_type_symbol
_atom_type_description
_atom_type_scat_dispersion_real
_atom_type_scat_dispersion_imag
_atom_type_scat_source
C C 0.0033 0.0016 'International Tables Vol C Tables 4.2.6.8 and 6.1.1.4'
H H 0.0000 0.0000 'International Tables Vol C Tables 4.2.6.8 and 6.1.1.4'
N N 0.0061 0.0033 'International Tables Vol C Tables 4.2.6.8 and 6.1.1.4'
O O 0.0106 0.0060 'International Tables Vol C Tables 4.2.6.8 and 6.1.1.4'
Si Si 0.0817 0.0704 'International Tables Vol C Tables 4.2.6.8 and 6.1.1.4'
Ti Ti 0.2776 0.4457 'International Tables Vol C Tables 4.2.6.8 and 6.1.1.4'
Fe Fe 0.3463 0.8444 'International Tables Vol C Tables 4.2.6.8 and 6.1.1.4'
F F 0.0171 0.0103 'International Tables Vol C Tables 4.2.6.8 and 6.1.1.4'

loop_
_geom_angle_atom_site_label_1
_geom_angle_atom_site_label_2
_geom_angle_atom_site_label_3
_geom_angle
_geom_angle_site_symmetry_1
_geom_angle_site_symmetry_3
_geom_angle_publ_flag
C9 Fe C8 94.6(7) . . ?
C9 Fe C44 133.1(7) . . ?
C8 Fe C44 131.3(6) . . ?
C9 Fe C45 162.4(6) . . ?
C8 Fe C45 97.5(6) . . ?
C44 Fe C45 39.66(16) . . ?
C9 Fe C43 99.3(6) . . ?
C8 Fe C43 161.2(7) . . ?
C44 Fe C43 39.61(18) . . ?
C45 Fe C43 66.3(2) . . ?
C9 Fe C41 126.8(6) . . ?
C8 Fe C41 95.6(7) . . ?
C44 Fe C41 66.2(2) . . ?
C45 Fe C41 39.34(15) . . ?
C43 Fe C41 65.9(2) . . ?
C9 Fe C42 96.6(6) . . ?
C8 Fe C42 126.6(7) . . ?
C44 Fe C42 66.1(2) . . ?
C45 Fe C42 66.0(2) . . ?
C43 Fe C42 39.27(17) . . ?
C41 Fe C42 39.11(15) . . ?
C9 Fe Ti 88.7(5) . . ?
C8 Fe Ti 85.4(6) . . ?
C44 Fe Ti 86.3(3) . . ?
C45 Fe Ti 104.9(3) . . ?
C43 Fe Ti 107.4(4) . . ?
C41 Fe Ti 144.1(3) . . ?
C42 Fe Ti 146.7(3) . . ?
N2 Ti N1 107.4(4) . . ?
N2 Ti N3 103.7(4) . . ?
N1 Ti N3 107.9(5) . . ?
N2 Ti Fe 112.4(3) . . ?
N1 Ti Fe 110.5(3) . . ?
N3 Ti Fe 114.4(3) . . ?
N1 Si1 C3 111.0(6) . . ?
N1 Si1 C2 112.0(5) . . ?
C3 Si1 C2 106.1(7) . . ?
N1 Si1 Si4 103.7(4) . . ?
C3 Si1 Si4 110.6(5) . . ?
C2 Si1 Si4 113.5(5) . . ?
N2 Si2 C4 115.0(6) . . ?
N2 Si2 C5 110.2(6) . . ?
C4 Si2 C5 106.3(6) . . ?
N2 Si2 Si4 100.8(4) . . ?
C4 Si2 Si4 112.4(5) . . ?
C5 Si2 Si4 112.3(5) . . ?
N3 Si3 C6 114.2(6) . . ?
N3 Si3 C7 110.3(5) . . ?
C6 Si3 C7 107.2(7) . . ?
N3 Si3 Si4 103.5(4) . . ?
C6 Si3 Si4 112.1(4) . . ?
C7 Si3 Si4 109.5(6) . . ?
C1 Si4 Si2 116.9(5) . . ?
C1 Si4 Si1 113.8(5) . . ?
Si2 Si4 Si1 103.5(2) . . ?
C1 Si4 Si3 115.1(5) . . ?
Si2 Si4 Si3 102.2(3) . . ?
Si1 Si4 Si3 103.6(2) . . ?
C11 N1 Si1 117.0(7) . . ?
C11 N1 Ti 124.1(7) . . ?
Si1 N1 Ti 118.9(6) . . ?
C21 N2 Si2 117.0(6) . . ?
C21 N2 Ti 120.5(6) . . ?
Si2 N2 Ti 121.6(6) . . ?
C31 N3 Si3 113.7(7) . . ?
C31 N3 Ti 127.0(6) . . ?
Si3 N3 Ti 119.1(5) . . ?
C12 C11 C16 120.0 . . ?
C12 C11 N1 119.3(7) . . ?
C16 C11 N1 120.7(7) . . ?
F12 C12 C13 116.1(10) . . ?
F12 C12 C11 123.1(10) . . ?
C13 C12 C11 120.0 . . ?
C12 C13 C14 120.0 . . ?
C15 C14 C13 120.0 . . ?
C14 C15 C16 120.0 . . ?
F16 C16 C15 115.5(14) . . ?
F16 C16 C11 123.4(13) . . ?
C15 C16 C11 120.0 . . ?
C22 C21 C26 120.0 . . ?
C22 C21 N2 117.8(7) . . ?
C26 C21 N2 122.1(7) . . ?
F22 C22 C21 123.7(8) . . ?
F22 C22 C23 116.3(8) . . ?
C21 C22 C23 120.0 . . ?
C24 C23 C22 120.0 . . ?
C25 C24 C23 120.0 . . ?
C24 C25 C26 120.0 . . ?
C25 C26 C21 120.0 . . ?
C32 C31 C36 120.0 . . ?
C32 C31 N3 121.3(8) . . ?
C36 C31 N3 118.7(8) . . ?
F32 C32 C31 121.2(11) . . ?
F32 C32 C33 118.7(11) . . ?
C31 C32 C33 120.0 . . ?
C34 C33 C32 120.0 . . ?
C35 C34 C33 120.0 . . ?
C34 C35 C36 120.0 . . ?
F36 C36 C35 112.9(12) . . ?
F36 C36 C31 126.4(12) . . ?
C35 C36 C31 120.0 . . ?
C45 C41 C42 108.0 . . ?
C45 C41 Fe 69.5(4) . . ?
C42 C41 Fe 70.5(4) . . ?
C43 C42 C41 108.0 . . ?
C43 C42 Fe 69.6(4) . . ?
C41 C42 Fe 70.3(4) . . ?
C42 C43 C44 108.0 . . ?
C42 C43 Fe 71.1(3) . . ?
C44 C43 Fe 69.6(4) . . ?
C45 C44 C43 108.0 . . ?
C45 C44 Fe 70.6(4) . . ?
C43 C44 Fe 70.8(4) . . ?
C44 C45 C41 108.0 . . ?
C44 C45 Fe 69.8(4) . . ?
C41 C45 Fe 71.2(3) . . ?
O8 C8 Fe 172.2(17) . . ?
O9 C9 Fe 173.3(15) . . ?

loop_
_geom_bond_atom_site_label_1
_geom_bond_atom_site_label_2
_geom_bond_distance
_geom_bond_site_symmetry_2
_geom_bond_publ_flag
Fe C9 1.681(12) . ?
Fe C8 1.689(12) . ?
Fe C44 2.088(10) . ?
Fe C45 2.098(9) . ?
Fe C43 2.103(10) . ?
Fe C41 2.120(9) . ?
Fe C42 2.123(10) . ?
Fe Ti 2.433(4) . ?
Ti N2 1.935(8) . ?
Ti N1 1.935(9) . ?
Ti N3 1.941(9) . ?
Si1 N1 1.770(10) . ?
Si1 C3 1.828(11) . ?
Si1 C2 1.834(10) . ?
Si1 Si4 2.324(6) . ?
Si2 N2 1.761(9) . ?
Si2 C4 1.838(11) . ?
Si2 C5 1.852(10) . ?
Si2 Si4 2.322(6) . ?
Si3 N3 1.759(9) . ?
Si3 C6 1.852(10) . ?
Si3 C7 1.855(10) . ?
Si3 Si4 2.333(6) . ?
Si4 C1 1.849(10) . ?
N1 C11 1.412(12) . ?
N2 C21 1.450(12) . ?
N3 C31 1.447(10) . ?
C11 C12 1.3900 . ?
C11 C16 1.3900 . ?
C12 F12 1.219(12) . ?
C12 C13 1.3900 . ?
C13 C14 1.3900 . ?
C14 C15 1.3900 . ?
C15 C16 1.3900 . ?
C16 F16 1.205(13) . ?
C21 C22 1.3900 . ?
C21 C26 1.3900 . ?
C22 F22 1.273(10) . ?
C22 C23 1.3900 . ?
C23 C24 1.3900 . ?
C24 C25 1.3900 . ?
C25 C26 1.3900 . ?
C31 C32 1.3900 . ?
C31 C36 1.3900 . ?
C32 F32 1.224(12) . ?
C32 C33 1.3900 . ?
C33 C34 1.3900 . ?
C34 C35 1.3900 . ?
C35 C36 1.3900 . ?
C36 F36 1.211(14) . ?
C41 C45 1.4200 . ?
C41 C42 1.4200 . ?
C42 C43 1.4200 . ?
C43 C44 1.4200 . ?
C44 C45 1.4200 . ?
C8 O8 1.181(14) . ?
C9 O9 1.173(13) . ?
